data_1515641
loop_
_publ_author_name
'Feng, Xiaowen'
'David Harris, T.'
'Long, Jeffrey R.'

_publ_section_title
;
 Influence of structure on exchange strength and relaxation barrier in a
 series of FeIIReIV(CN)2 single-chain magnets
;
_journal_issue 9
_journal_name_full 'Chemical Science'
_journal_page_first 1688
_journal_paper_doi 10.1039/c1sc00220a
_journal_volume 2
_journal_year 2011
_chemical_formula_sum 'C11 H20 Cl2 Fe0.5 N3 O2 Re0.5'
_chemical_formula_weight 418.23
_chemical_name_common xwf3a
_chemical_name_systematic
;
?
;
_space_group_IT_number 2
_symmetry_cell_setting triclinic
_symmetry_space_group_name_Hall '-P 1'
_symmetry_space_group_name_H-M 'P -1'
_atom_sites_solution_hydrogens geom
_atom_sites_solution_primary direct
_atom_sites_solution_secondary difmap
_audit_creation_method SHELXL-97
_cell_angle_alpha 104.88
_cell_angle_beta 92.70
_cell_angle_gamma 101.67
_cell_formula_units_Z 2
_cell_length_a 8.623
_cell_length_b 10.307
_cell_length_c 10.493
_cell_measurement_reflns_used 4996
_cell_measurement_temperature 100(2)
_cell_measurement_theta_max 67.73
_cell_measurement_theta_min 4.38
_cell_volume 877.838
_computing_cell_refinement 'Bruker SAINT'
_computing_data_collection 'Bruker APEX2'
_computing_data_reduction 'Bruker SAINT'
_computing_molecular_graphics ORTEP-32
_computing_publication_material WinGX
_computing_structure_refinement SHELXL-97
_computing_structure_solution SIR-2004
_diffrn_ambient_temperature 100(2)
_diffrn_detector_area_resol_mean 8.366
_diffrn_measured_fraction_theta_full 0.945
_diffrn_measured_fraction_theta_max 0.945
_diffrn_measurement_device_type 'Bruker APEX-I CCD'
_diffrn_measurement_method 'phi and omega scans'
_diffrn_radiation_monochromator graphite
_diffrn_radiation_source 'fine-focus sealed tube'
_diffrn_radiation_type MoK\a
_diffrn_radiation_wavelength 0.71073
_diffrn_reflns_av_R_equivalents 0.0169
_diffrn_reflns_av_sigmaI/netI 0.0193
_diffrn_reflns_limit_h_max 10
_diffrn_reflns_limit_h_min -7
_diffrn_reflns_limit_k_max 11
_diffrn_reflns_limit_k_min -12
_diffrn_reflns_limit_l_max 12
_diffrn_reflns_limit_l_min -12
_diffrn_reflns_number 7439
_diffrn_reflns_theta_full 25.46
_diffrn_reflns_theta_max 25.46
_diffrn_reflns_theta_min 2.02
_exptl_absorpt_coefficient_mu 4.195
_exptl_absorpt_correction_T_max 0.8501
_exptl_absorpt_correction_T_min 0.7869
_exptl_absorpt_correction_type multi-scan
_exptl_absorpt_process_details SADABS
_exptl_crystal_colour blue
_exptl_crystal_density_diffrn 1.582
_exptl_crystal_density_method 'not measured'
_exptl_crystal_description block
_exptl_crystal_F_000 415
_exptl_crystal_size_max 0.06
_exptl_crystal_size_mid 0.05
_exptl_crystal_size_min 0.04
_refine_diff_density_max 1.074
_refine_diff_density_min -0.470
_refine_diff_density_rms 0.118
_refine_ls_extinction_method none
_refine_ls_goodness_of_fit_ref 1.105
_refine_ls_hydrogen_treatment constr
_refine_ls_matrix_type full
_refine_ls_number_parameters 175
_refine_ls_number_reflns 3076
_refine_ls_number_restraints 0
_refine_ls_restrained_S_all 1.105
_refine_ls_R_factor_all 0.0259
_refine_ls_R_factor_gt 0.0253
_refine_ls_shift/su_max 0.001
_refine_ls_shift/su_mean 0.000
_refine_ls_structure_factor_coef Fsqd
_refine_ls_weighting_details 'calc w=1/[\s^2^(Fo^2^)+(0.0465P)^2^+1.0973P] where P=(Fo^2^+2Fc^2^)/3'
_refine_ls_weighting_scheme calc
_refine_ls_wR_factor_gt 0.0676
_refine_ls_wR_factor_ref 0.0699
_reflns_number_gt 3045
_reflns_number_total 3076
_reflns_threshold_expression >2sigma(I)
_cod_data_source_file c1sc00220a.txt
_cod_data_source_block xwf3a
_cod_depositor_comments
;
The following automatic conversions were performed:

'_symmetry_cell_setting' value 'Triclinic' changed to 'triclinic'
according to
/usr/data/users/saulius/automatic-downloads/retrospective/RSC/lib/dictionaries/cif_core.dic
dictionary named 'cif_core.dic' version 2.4.2 from 2011-04-26.

Automatic conversion script
Id: cif_fix_values 2281 2013-09-26 08:29:07Z andrius 
;
_cod_original_cell_volume 877.9
_cod_original_sg_symbol_H-M P-1
_cod_original_formula_sum 'C11 H20 Cl2 Fe0.50 N3 O2 Re0.50'
_cod_database_code 1515641

loop_
_symmetry_equiv_pos_as_xyz
'x, y, z'
'-x, -y, -z'

loop_
_atom_site_label
_atom_site_type_symbol
_atom_site_fract_x
_atom_site_fract_y
_atom_site_fract_z
_atom_site_U_iso_or_equiv
_atom_site_adp_type
_atom_site_occupancy
_atom_site_symmetry_multiplicity
_atom_site_calc_flag
_atom_site_refinement_flags
C1 C 0.2145(4) 0.0394(4) 0.3581(4) 0.0273(8) Uani 1 1 d .
C2 C 0.5533(4) 0.0311(3) 0.2059(3) 0.0200(7) Uani 1 1 d .
C3 C 0.4388(5) -0.2739(4) 0.3030(4) 0.0323(9) Uani 1 1 d .
C4 C -0.0574(5) -0.0934(5) 0.3307(4) 0.0333(9) Uani 1 1 d .
H4A H -0.1605 -0.0657 0.3419 0.040 Uiso 1 1 calc R
H4B H -0.0254 -0.1188 0.4112 0.040 Uiso 1 1 calc R
C5 C -0.0388(6) 0.2350(5) 0.3456(5) 0.0465(11) Uani 1 1 d .
H5A H -0.0719 0.2965 0.2976 0.070 Uiso 1 1 calc R
H5B H 0.0504 0.2869 0.4126 0.070 Uiso 1 1 calc R
H5C H -0.1283 0.1970 0.3892 0.070 Uiso 1 1 calc R
C6 C 0.4538(6) -0.5014(4) 0.3251(4) 0.0383(10) Uani 1 1 d .
H6A H 0.3734 -0.5894 0.2974 0.046 Uiso 1 1 calc R
H6B H 0.4479 -0.4596 0.4204 0.046 Uiso 1 1 calc R
C7 C -0.0774(6) -0.2164(5) 0.2116(5) 0.0471(11) Uani 1 1 d .
H7A H -0.1582 -0.2925 0.2244 0.071 Uiso 1 1 calc R
H7B H 0.0242 -0.2447 0.2011 0.071 Uiso 1 1 calc R
H7C H -0.1110 -0.1920 0.1320 0.071 Uiso 1 1 calc R
C9 C 0.6161(7) -0.5304(6) 0.3071(5) 0.0515(12) Uani 1 1 d .
H9A H 0.6353 -0.5930 0.3593 0.077 Uiso 1 1 calc R
H9B H 0.6967 -0.4440 0.3371 0.077 Uiso 1 1 calc R
H9C H 0.6224 -0.5731 0.2132 0.077 Uiso 1 1 calc R
C10 C 0.0125(5) 0.1190(5) 0.2494(5) 0.0401(10) Uani 1 1 d .
H10A H -0.0771 0.0683 0.1807 0.048 Uiso 1 1 calc R
H10B H 0.1017 0.1579 0.2046 0.048 Uiso 1 1 calc R
C11 C 0.3316(9) -0.4697(5) 0.1153(5) 0.0599(17) Uani 1 1 d .
H11A H 0.3415 -0.3977 0.0675 0.072 Uiso 1 1 calc R
H11B H 0.3841 -0.5418 0.0668 0.072 Uiso 1 1 calc R
C13 C 0.1605(9) -0.5312(6) 0.1150(8) 0.090(3) Uani 1 1 d .
H13A H 0.1117 -0.5711 0.0234 0.135 Uiso 1 1 calc R
H13B H 0.1069 -0.4597 0.1603 0.135 Uiso 1 1 calc R
H13C H 0.1498 -0.6034 0.1613 0.135 Uiso 1 1 calc R
N1 N 0.5698(3) 0.0408(3) 0.3174(3) 0.0235(6) Uani 1 1 d .
N2 N 0.0630(4) 0.0227(4) 0.3155(3) 0.0290(7) Uani 1 1 d .
N3 N 0.4142(5) -0.4088(3) 0.2491(3) 0.0349(8) Uani 1 1 d .
O1 O 0.2641(3) -0.0382(3) 0.4169(2) 0.0251(5) Uani 1 1 d .
O2 O 0.5000(3) -0.2139(3) 0.4182(2) 0.0293(6) Uani 1 1 d .
Cl1 Cl 0.26574(10) -0.15708(9) 0.00761(9) 0.0285(2) Uani 1 1 d .
Cl2 Cl 0.63659(12) -0.17785(9) -0.04347(9) 0.0312(2) Uani 1 1 d .
Fe1 Fe 0.5000 0.0000 0.5000 0.02457(17) Uani 1 2 d S
Re1 Re 0.5000 0.0000 0.0000 0.02240(9) Uani 1 2 d S

loop_
_atom_site_aniso_label
_atom_site_aniso_U_11
_atom_site_aniso_U_22
_atom_site_aniso_U_33
_atom_site_aniso_U_23
_atom_site_aniso_U_13
_atom_site_aniso_U_12
C1 0.0214(18) 0.043(2) 0.0199(16) 0.0066(15) 0.0043(14) 0.0139(16)
C2 0.0151(15) 0.0249(16) 0.0221(18) 0.0075(13) 0.0028(13) 0.0073(13)
C3 0.045(2) 0.0307(19) 0.0227(18) 0.0081(15) 0.0031(17) 0.0119(17)
C4 0.0204(18) 0.051(2) 0.0287(19) 0.0099(18) 0.0023(15) 0.0098(17)
C5 0.033(2) 0.052(3) 0.058(3) 0.018(2) -0.003(2) 0.015(2)
C6 0.057(3) 0.036(2) 0.0278(19) 0.0142(17) 0.0030(19) 0.019(2)
C7 0.043(3) 0.055(3) 0.040(2) 0.009(2) 0.001(2) 0.012(2)
C9 0.057(3) 0.058(3) 0.043(3) 0.012(2) 0.001(2) 0.024(3)
C10 0.028(2) 0.063(3) 0.039(2) 0.025(2) 0.0018(18) 0.019(2)
C11 0.124(5) 0.028(2) 0.027(2) 0.0040(18) -0.016(3) 0.024(3)
C13 0.099(5) 0.050(3) 0.100(5) -0.024(3) -0.063(4) 0.042(4)
N1 0.0183(14) 0.0326(16) 0.0202(16) 0.0078(12) 0.0023(11) 0.0066(12)
N2 0.0199(15) 0.049(2) 0.0226(15) 0.0133(14) 0.0021(12) 0.0131(14)
N3 0.058(2) 0.0269(16) 0.0222(16) 0.0090(13) -0.0020(15) 0.0135(16)
O1 0.0187(12) 0.0402(14) 0.0184(12) 0.0094(10) 0.0003(9) 0.0098(11)
O2 0.0367(15) 0.0337(14) 0.0179(12) 0.0037(10) -0.0018(11) 0.0141(12)
Cl1 0.0241(4) 0.0361(5) 0.0258(4) 0.0163(4) -0.0020(3) -0.0015(4)
Cl2 0.0387(5) 0.0315(5) 0.0299(5) 0.0083(4) 0.0052(4) 0.0220(4)
Fe1 0.0212(4) 0.0363(4) 0.0171(3) 0.0063(3) 0.0004(3) 0.0101(3)
Re1 0.02478(13) 0.02581(12) 0.01872(12) 0.00768(8) 0.00244(8) 0.00828(8)

loop_
_atom_type_symbol
_atom_type_description
_atom_type_scat_dispersion_real
_atom_type_scat_dispersion_imag
_atom_type_scat_source
C C 0.0033 0.0016 'International Tables Vol C Tables 4.2.6.8 and 6.1.1.4'
H H 0.0000 0.0000 'International Tables Vol C Tables 4.2.6.8 and 6.1.1.4'
N N 0.0061 0.0033 'International Tables Vol C Tables 4.2.6.8 and 6.1.1.4'
O O 0.0106 0.0060 'International Tables Vol C Tables 4.2.6.8 and 6.1.1.4'
Cl Cl 0.1484 0.1585 'International Tables Vol C Tables 4.2.6.8 and 6.1.1.4'
Fe Fe 0.3463 0.8444 'International Tables Vol C Tables 4.2.6.8 and 6.1.1.4'
Re Re -1.0185 7.2310 'International Tables Vol C Tables 4.2.6.8 and 6.1.1.4'

loop_
_geom_angle_atom_site_label_1
_geom_angle_atom_site_label_2
_geom_angle_atom_site_label_3
_geom_angle
_geom_angle_site_symmetry_1
_geom_angle_site_symmetry_3
O1 C1 N2 123.3(4) . .
N1 C2 Re1 174.2(3) . .
O2 C3 N3 124.4(4) . .
N2 C4 C7 111.1(4) . .
N2 C4 H4A 109.4 . .
C7 C4 H4A 109.4 . .
N2 C4 H4B 109.4 . .
C7 C4 H4B 109.4 . .
H4A C4 H4B 108.0 . .
C10 C5 H5A 109.5 . .
C10 C5 H5B 109.5 . .
H5A C5 H5B 109.5 . .
C10 C5 H5C 109.5 . .
H5A C5 H5C 109.5 . .
H5B C5 H5C 109.5 . .
N3 C6 C9 113.2(4) . .
N3 C6 H6A 108.9 . .
C9 C6 H6A 108.9 . .
N3 C6 H6B 108.9 . .
C9 C6 H6B 108.9 . .
H6A C6 H6B 107.8 . .
C4 C7 H7A 109.5 . .
C4 C7 H7B 109.5 . .
H7A C7 H7B 109.5 . .
C4 C7 H7C 109.5 . .
H7A C7 H7C 109.5 . .
H7B C7 H7C 109.5 . .
C6 C9 H9A 109.5 . .
C6 C9 H9B 109.5 . .
H9A C9 H9B 109.5 . .
C6 C9 H9C 109.5 . .
H9A C9 H9C 109.5 . .
H9B C9 H9C 109.5 . .
N2 C10 C5 112.1(4) . .
N2 C10 H10A 109.2 . .
C5 C10 H10A 109.2 . .
N2 C10 H10B 109.2 . .
C5 C10 H10B 109.2 . .
H10A C10 H10B 107.9 . .
C13 C11 N3 113.0(5) . .
C13 C11 H11A 109.0 . .
N3 C11 H11A 109.0 . .
C13 C11 H11B 109.0 . .
N3 C11 H11B 109.0 . .
H11A C11 H11B 107.8 . .
C11 C13 H13A 109.5 . .
C11 C13 H13B 109.5 . .
H13A C13 H13B 109.5 . .
C11 C13 H13C 109.5 . .
H13A C13 H13C 109.5 . .
H13B C13 H13C 109.5 . .
C2 N1 Fe1 154.8(3) . .
C1 N2 C4 120.9(3) . .
C1 N2 C10 120.5(3) . .
C4 N2 C10 118.5(3) . .
C3 N3 C11 119.7(3) . .
C3 N3 C6 121.6(3) . .
C11 N3 C6 118.4(3) . .
C1 O1 Fe1 123.0(2) . .
C3 O2 Fe1 119.7(2) . .
O1 Fe1 O1 180.0 2_656 .
O1 Fe1 O2 89.39(10) 2_656 2_656
O1 Fe1 O2 90.61(10) . 2_656
O1 Fe1 O2 90.61(10) 2_656 .
O1 Fe1 O2 89.39(10) . .
O2 Fe1 O2 180.0 2_656 .
O1 Fe1 N1 86.91(10) 2_656 2_656
O1 Fe1 N1 93.09(10) . 2_656
O2 Fe1 N1 89.75(11) 2_656 2_656
O2 Fe1 N1 90.25(11) . 2_656
O1 Fe1 N1 93.09(10) 2_656 .
O1 Fe1 N1 86.91(10) . .
O2 Fe1 N1 90.25(11) 2_656 .
O2 Fe1 N1 89.75(11) . .
N1 Fe1 N1 180.0 2_656 .
C2 Re1 C2 180.00(18) 2_655 .
C2 Re1 Cl2 89.91(9) 2_655 2_655
C2 Re1 Cl2 90.09(9) . 2_655
C2 Re1 Cl2 90.09(9) 2_655 .
C2 Re1 Cl2 89.91(9) . .
Cl2 Re1 Cl2 180.00(6) 2_655 .
C2 Re1 Cl1 91.18(9) 2_655 .
C2 Re1 Cl1 88.82(9) . .
Cl2 Re1 Cl1 89.89(3) 2_655 .
Cl2 Re1 Cl1 90.11(3) . .
C2 Re1 Cl1 88.82(9) 2_655 2_655
C2 Re1 Cl1 91.18(9) . 2_655
Cl2 Re1 Cl1 90.11(3) 2_655 2_655
Cl2 Re1 Cl1 89.89(3) . 2_655
Cl1 Re1 Cl1 180.00(6) . 2_655

loop_
_geom_bond_atom_site_label_1
_geom_bond_atom_site_label_2
_geom_bond_distance
_geom_bond_site_symmetry_2
C1 O1 1.253(5) .
C1 N2 1.323(5) .
C2 N1 1.148(5) .
C2 Re1 2.115(3) .
C3 O2 1.243(5) .
C3 N3 1.328(5) .
C4 N2 1.465(5) .
C4 C7 1.508(6) .
C4 H4A 0.9900 .
C4 H4B 0.9900 .
C5 C10 1.511(7) .
C5 H5A 0.9800 .
C5 H5B 0.9800 .
C5 H5C 0.9800 .
C6 N3 1.470(5) .
C6 C9 1.500(7) .
C6 H6A 0.9900 .
C6 H6B 0.9900 .
C7 H7A 0.9800 .
C7 H7B 0.9800 .
C7 H7C 0.9800 .
C9 H9A 0.9800 .
C9 H9B 0.9800 .
C9 H9C 0.9800 .
C10 N2 1.468(5) .
C10 H10A 0.9900 .
C10 H10B 0.9900 .
C11 C13 1.483(10) .
C11 N3 1.465(6) .
C11 H11A 0.9900 .
C11 H11B 0.9900 .
C13 H13A 0.9800 .
C13 H13B 0.9800 .
C13 H13C 0.9800 .
N1 Fe1 2.152(3) .
O1 Fe1 2.094(2) .
O2 Fe1 2.151(3) .
Cl1 Re1 2.3382(8) .
Cl2 Re1 2.3345(9) .
Fe1 O1 2.094(2) 2_656
Fe1 O2 2.151(3) 2_656
Fe1 N1 2.152(3) 2_656
Re1 C2 2.115(3) 2_655
Re1 Cl2 2.3345(9) 2_655
Re1 Cl1 2.3382(8) 2_655
